data_1543057
loop_
_publ_author_name
'Hiscock, Jennifer R.'
'Bustone, Gianluca P.'
'Wilson, Ben'
'Belsey, Kate E.'
'Blackholly, Laura R.'

_publ_section_title
;
 In situ modification of nanostructure configuration through the
 manipulation of hydrogen bonded amphiphile self-association.
;
_journal_issue 18
_journal_name_full 'Soft matter'
_journal_page_first 4221
_journal_paper_doi 10.1039/c6sm00529b
_journal_volume 12
_journal_year 2016
_chemical_formula_moiety 'C8 H8 N3 O6 S, C16 H36 N'
_chemical_formula_sum 'C24 H44 N4 O6 S'
_chemical_formula_weight 516.69
_chemical_name_systematic
;
 ?
;
_space_group_crystal_system monoclinic
_space_group_IT_number 14
_space_group_name_Hall '-P 2yn'
_space_group_name_H-M_alt 'P 1 21/n 1'
_symmetry_space_group_name_Hall '-P 2yn'
_symmetry_space_group_name_H-M 'P 1 21/n 1'
_atom_sites_solution_hydrogens geom
_audit_creation_date 2016-02-16
_audit_creation_method
;
Olex2 1.2
(compiled 2015.09.30 svn.r3233 for OlexSys, GUI svn.r5103)
;
_cell_angle_alpha 90
_cell_angle_beta 103.701(3)
_cell_angle_gamma 90
_cell_formula_units_Z 8
_cell_length_a 16.9274(4)
_cell_length_b 16.3647(4)
_cell_length_c 20.8867(6)
_cell_measurement_reflns_used 9775
_cell_measurement_temperature 150.01(10)
_cell_measurement_theta_max 73.3680
_cell_measurement_theta_min 5.9560
_cell_volume 5621.2(3)
_computing_cell_refinement 'CrysAlisPro 1.171.38.37f (Rigaku OD, 2015)'
_computing_data_collection 'CrysAlisPro 1.171.38.37f (Rigaku OD, 2015)'
_computing_data_reduction 'CrysAlisPro 1.171.38.37f (Rigaku OD, 2015)'
_computing_molecular_graphics 'Olex2 (Dolomanov et al., 2009)'
_computing_publication_material 'Olex2 (Dolomanov et al., 2009)'
_computing_structure_refinement 'ShelXL (Sheldrick, 2015)'
_computing_structure_solution 'SIR2004 (Burla et al., 2007)'
_diffrn_ambient_environment N~2~
_diffrn_ambient_temperature 150.01(10)
_diffrn_detector 'CCD plate'
_diffrn_detector_area_resol_mean 5.2299
_diffrn_detector_type AtlasS2
_diffrn_measured_fraction_theta_full 0.979
_diffrn_measured_fraction_theta_max 0.994
_diffrn_measurement_details
;
List of Runs (angles in degrees, time in seconds):

--------------------------------------------------------------------------
  1  \w    -92.00  -2.00   1.00   10.00    --  -38.50 125.00  60.00   90
  2  \w     18.00 112.00   1.00   10.00    --   43.14  57.00-150.00   94
  3  \w     82.00 174.00   1.00   40.00    --  104.54  45.00-150.00   92
  4  \w     35.00 127.00   1.00   40.00    --  104.54 -45.00  30.00   92
  5  \w     94.00 175.00   1.00   40.00    --  104.54 125.00  30.00   81
  6  \w     35.00 121.00   1.00   40.00    --  104.54-125.00 120.00   86
  7  \w     94.00 175.00   1.00   40.00    --  104.54 125.00 -60.00   81
  8  \w     18.00 112.00   1.00   10.00    --   43.14  57.00  90.00   94
  9  \w     18.00 112.00   1.00   10.00    --   43.14  57.00 -30.00   94
 10  \w     78.00 173.00   1.00   40.00    --  104.54  61.00 120.00   95
 11  \w     78.00 103.00   1.00   40.00    --  104.54  61.00   0.00   25
;
_diffrn_measurement_device 'four-circle diffractometer'
_diffrn_measurement_device_type 'SuperNova, Dual, Cu at zero, AtlasS2'
_diffrn_measurement_method '\w scans'
_diffrn_orient_matrix_type 'CrysAlisPro convention (1999,Acta A55,543-557)'
_diffrn_orient_matrix_UB_11 -0.0206830000
_diffrn_orient_matrix_UB_12 -0.0828493000
_diffrn_orient_matrix_UB_13 0.0270422000
_diffrn_orient_matrix_UB_21 -0.0178360000
_diffrn_orient_matrix_UB_22 0.0434543000
_diffrn_orient_matrix_UB_23 0.0604833000
_diffrn_orient_matrix_UB_31 -0.0895935000
_diffrn_orient_matrix_UB_32 0.0104450000
_diffrn_orient_matrix_UB_33 -0.0371040000
_diffrn_radiation_monochromator mirror
_diffrn_radiation_probe x-ray
_diffrn_radiation_type CuK\a
_diffrn_radiation_wavelength 1.54184
_diffrn_reflns_av_unetI/netI 0.0302
_diffrn_reflns_Laue_measured_fraction_full 0.979
_diffrn_reflns_Laue_measured_fraction_max 0.994
_diffrn_reflns_limit_h_max 20
_diffrn_reflns_limit_h_min -20
_diffrn_reflns_limit_k_max 19
_diffrn_reflns_limit_k_min -19
_diffrn_reflns_limit_l_max 24
_diffrn_reflns_limit_l_min -24
_diffrn_reflns_number 13457
_diffrn_reflns_point_group_measured_fraction_full 0.979
_diffrn_reflns_point_group_measured_fraction_max 0.994
_diffrn_reflns_theta_full 67.684
_diffrn_reflns_theta_max 67.076
_diffrn_reflns_theta_min 3.811
_diffrn_source 'micro-focus sealed X-ray tube'
_diffrn_source_type 'SuperNova (Cu) X-ray Source'
_exptl_absorpt_coefficient_mu 1.377
_exptl_absorpt_correction_T_max 1.00000
_exptl_absorpt_correction_T_min 0.68019
_exptl_absorpt_correction_type multi-scan
_exptl_absorpt_process_details
;
CrysAlisPro 1.171.38.37f (Rigaku Oxford Diffraction, 2015)
Empirical absorption correction using spherical harmonics,
 implemented in SCALE3 ABSPACK scaling algorithm.
;
_exptl_crystal_colour yellow
_exptl_crystal_colour_primary yellow
_exptl_crystal_density_diffrn 1.221
_exptl_crystal_description plate
_exptl_crystal_F_000 2240
_exptl_crystal_size_max 0.162
_exptl_crystal_size_mid 0.129
_exptl_crystal_size_min 0.068
_refine_diff_density_max 0.291
_refine_diff_density_min -0.278
_refine_diff_density_rms 0.044
_refine_ls_extinction_method none
_refine_ls_goodness_of_fit_ref 0.967
_refine_ls_hydrogen_treatment constr
_refine_ls_matrix_type full
_refine_ls_number_parameters 808
_refine_ls_number_reflns 13457
_refine_ls_number_restraints 826
_refine_ls_restrained_S_all 0.961
_refine_ls_R_factor_all 0.0744
_refine_ls_R_factor_gt 0.0510
_refine_ls_shift/su_max 0.001
_refine_ls_shift/su_mean 0.000
_refine_ls_structure_factor_coef Fsqd
_refine_ls_weighting_details 'w=1/[\s^2^(Fo^2^)+(0.0917P)^2^] where P=(Fo^2^+2Fc^2^)/3'
_refine_ls_weighting_scheme calc
_refine_ls_wR_factor_gt 0.1338
_refine_ls_wR_factor_ref 0.1429
_reflns_Friedel_coverage 0.000
_reflns_number_gt 9197
_reflns_number_total 13457
_reflns_threshold_expression 'I > 2\s(I)'
_cod_data_source_file c6sm00529b3.cif
_cod_data_source_block jh1_twin1_hklf4
_cod_depositor_comments 'Adding full bibliography for 1543057--1543058.cif.'
_cod_database_code 1543057
_shelxl_version_number 2013-4
_chemical_oxdiff_formula 'C148 H264 N40 O56 S8 '
_shelx_space_group_comment
;
The symmetry employed for this shelxl refinement is uniquely defined
by the following loop, which should always be used as a source of
symmetry information in preference to the above space-group names.
They are only intended as comments.
;
_olex2_refinement_description
;
1. Twinned data refinement
 Scales: 0.7982(17) 0.2018(17)
2. Fixed Uiso
 At 1.2 times of:
  All C(H) groups, All C(H,H) groups, All C(H,H,H,H) groups, All N(H) groups
 At 1.5 times of:
  All C(H,H,H) groups
3. Restrained distances
 C32-C31 = C27-C28 = C26-C27 = C31-C30 = C26-C25 = C30-C29 = C22-C21 = C18-C17
 = C22-C23 = C18-C19 = C20-C19 = C23-C24 = C48-C47 = C43-C44 = C46-C47 = C42-
 C43 = C46-C45 = C42-C41 = C38-C39 = C36-C35 = C40-C39 = C34-C35 = C34-C33 =
 C37-C38
 1.54 with sigma of 0.01
 N7-C25 \\sim N7-C29 \\sim N7-C37 \\sim N7-C33 \\sim N7-C17 \\sim N7-C21 \\sim
N7-C45 \\sim N7-C41
 with sigma of 0.01
4. Uiso/Uaniso restraints and constraints
N7 \\sim C33 \\sim C45 \\sim C29 \\sim C17 \\sim C37 \\sim C41 \\sim C25 \\sim
C21 \\sim C34 \\sim C46 \\sim C30 \\sim C18 \\sim C38 \\sim C42 \\sim C26 \\sim
C22 \\sim C35 \\sim C47 \\sim C31 \\sim C19 \\sim C39 \\sim C43 \\sim C27 \\sim
C23 \\sim C36 \\sim C48 \\sim C32 \\sim C20 \\sim C40 \\sim C44 \\sim C28 \\sim
C24: within 2A with sigma of 0.02 and sigma for terminal atoms of 0.04
Uanis(C27) = Uanis(C31)
5. Rigid body (RIGU) restrains
 C33, C45, C29, C17, C37, C41, C25, C21, C34, C46, C30, C18, C38, C42, C26,
 C22, C35, C47, C31, C19, C39, C43, C27, C23, C36, C48, C32, C20, C40, C44, C28,
  C24
 with sigma for 1-2 distances of 0.004 and sigma for 1-3 distances of 0.004
 C21, N8, C63, C58, C49, C54, C64, C59, C50, C55, C65, C60, C51, C56, C66, C67,
  C62, C52, C53, C57
 with sigma for 1-2 distances of 0.004 and sigma for 1-3 distances of 0.004
 C48, N7, C33, C45, C29, C17, C37, C41, C25, C21, C34, C46, C30, C18, C38, C42,
  C26, C22, C35, C47, C31, C19, C39, C43, C27, C23, C36, C32, C20, C40, C44,
 C28, C24
 with sigma for 1-2 distances of 0.004 and sigma for 1-3 distances of 0.004
6. Others
 Sof(H60A)=Sof(H60B)=Sof(C62)=Sof(H62D)=Sof(H62E)=Sof(H62F)=1-FVAR(1)
 Sof(H61A)=Sof(H61B)=Sof(C61)=Sof(H62A)=Sof(H62B)=Sof(H62C)=FVAR(1)
 Sof(H51C)=Sof(H51D)=Sof(C53)=Sof(H53A)=Sof(H53B)=Sof(H53C)=1-FVAR(2)
 Sof(H51A)=Sof(H51B)=Sof(C52)=Sof(H52A)=Sof(H52B)=Sof(H52C)=FVAR(2)
 Sof(H65A)=Sof(H65B)=Sof(C66)=Sof(H66C)=Sof(H66D)=Sof(H66E)=1-FVAR(3)
 Sof(H66A)=Sof(H66B)=Sof(C67)=Sof(H68A)=Sof(H68B)=Sof(H68C)=FVAR(3)
 Fixed Sof: C47(0.75) H47A(0.75) H47B(0.75) C33(0.75) H33A(0.75) H33B(0.75)
 C45(0.75) H45A(0.75) H45B(0.75) C35(0.75) H35A(0.75) H35B(0.75) C29(0.75)
 H29A(0.75) H29B(0.75) C30(0.75) H30A(0.75) H30B(0.75) C17(0.75) H17A(0.75)
 H17B(0.75) C19(0.75) H19A(0.75) H19B(0.75) C31(0.75) H31A(0.75) H31B(0.75)
 C46(0.75) H46A(0.75) H46B(0.75) C20(0.75) H20A(0.75) H20B(0.75) H20C(0.75)
 C34(0.75) H34A(0.75) H34B(0.75) C36(0.75) H36A(0.75) H36B(0.75) H36C(0.75)
 C48(0.75) H48A(0.75) H48B(0.75) H48C(0.75) C32(0.75) H32A(0.75) H32B(0.75)
 H32C(0.75) C18(0.75) H18A(0.75) H18B(0.75) C38(0.25) H38A(0.25) H38B(0.25)
 C37(0.25) H37A(0.25) H37B(0.25) C41(0.25) H41A(0.25) H41B(0.25) C42(0.25)
 H42A(0.25) H42B(0.25) C25(0.25) H25A(0.25) H25B(0.25) C26(0.25) H26A(0.25)
 H26B(0.25) C22(0.25) H22A(0.25) H22B(0.25) C21(0.25) H21A(0.25) H21B(0.25)
 C40(0.25) H40A(0.25) H40B(0.25) H40C(0.25) C39(0.25) H39A(0.25) H39B(0.25)
 C24(0.25) H24A(0.25) H24B(0.25) H24C(0.25) C23(0.25) H23A(0.25) H23B(0.25)
 C28(0.25) H28A(0.25) H28B(0.25) H28C(0.25) C27(0.25) H27A(0.25) H27B(0.25)
 C44(0.25) H44A(0.25) H44B(0.25) H44C(0.25) C43(0.25) H43A(0.25) H43B(0.25)
7.a Secondary CH2 refined with riding coordinates:
 C63(H63A,H63B), C58(H58A,H58B), C16(H16A,H16B), C55(H55A,H55B), C64(H64A,
 H64B), C8(H8A,H8B), C49(H49A,H49B), C47(H47A,H47B), C33(H33A,H33B), C59(H59A,
 H59B), C56(H56A,H56B), C45(H45A,H45B), C35(H35A,H35B), C29(H29A,H29B),
 C30(H30A,H30B), C17(H17A,H17B), C65(H65A,H65B), C65(H66A,H66B), C50(H50A,H50B),
  C54(H54A,H54B), C19(H19A,H19B), C31(H31A,H31B), C46(H46A,H46B), C60(H61A,
 H61B), C60(H60A,H60B), C34(H34A,H34B), C51(H51A,H51B), C51(H51C,H51D),
 C18(H18A,H18B), C38(H38A,H38B), C37(H37A,H37B), C41(H41A,H41B), C42(H42A,H42B),
  C25(H25A,H25B), C26(H26A,H26B), C22(H22A,H22B), C21(H21A,H21B), C39(H39A,
 H39B), C23(H23A,H23B), C27(H27A,H27B), C43(H43A,H43B)
7.b Me refined with riding coordinates:
 C57(H57A,H57B,H57C), C66(H66C,H66D,H66E), C52(H52A,H52B,H52C), C61(H62A,H62B,
 H62C), C62(H62D,H62E,H62F), C53(H53A,H53B,H53C), C67(H68A,H68B,H68C)
7.c Aromatic/amide H refined with riding coordinates:
 N6(H6A), N5(H5A), N3(H3), N2(H2), C10(H10), C11(H11), C6(H6), C14(H14),
 C5(H5), C13(H13), C2(H2A), C3(H3A)
7.d Idealised Me refined as rotating group:
 C20(H20A,H20B,H20C), C36(H36A,H36B,H36C), C48(H48A,H48B,H48C), C32(H32A,H32B,
 H32C), C40(H40A,H40B,H40C), C24(H24A,H24B,H24C), C28(H28A,H28B,H28C), C44(H44A,
 H44B,H44C)
;
_olex2_submission_special_instructions 'No special instructions were received'
_oxdiff_exptl_absorpt_empirical_details
;
Empirical correction (ABSPACK) includes:
- Absorption correction using spherical harmonics
- Frame scaling
;
_oxdiff_exptl_absorpt_empirical_full_max 2.070
_oxdiff_exptl_absorpt_empirical_full_min 0.659
_oxdiff_twin_integration_method simultaneous
_oxdiff_twin_items 2
_twin_special_details
;
Component 2 rotated by -176.9790\% 
 around [-0.01 1.00 0.01] (reciprocal) or [-0.00 1.00 0.00] (direct)
;

loop_
_space_group_symop_operation_xyz
'x, y, z'
'-x+1/2, y+1/2, -z+1/2'
'-x, -y, -z'
'x-1/2, -y-1/2, z-1/2'

loop_
_atom_site_label
_atom_site_type_symbol
_atom_site_fract_x
_atom_site_fract_y
_atom_site_fract_z
_atom_site_U_iso_or_equiv
_atom_site_adp_type
_atom_site_occupancy
_atom_site_site_symmetry_order
_atom_site_calc_flag
_atom_site_refinement_flags_posn
_atom_site_refinement_flags_adp
_atom_site_refinement_flags_occupancy
_atom_site_disorder_assembly
_atom_site_disorder_group
S1 S 0.08156(4) 0.92475(3) 0.37872(3) 0.04526(16) Uani 1 1 d . . . . .
S2 S 0.43522(4) 0.57626(4) 0.62924(3) 0.05290(18) Uani 1 1 d . . . . .
O5 O 0.12240(11) 0.96575(10) 0.43892(8) 0.0590(5) Uani 1 1 d . . . . .
O9 O 0.34482(10) 0.75525(10) 0.70104(9) 0.0541(4) Uani 1 1 d . . . . .
N7 N 0.12535(10) 0.85350(10) 0.61530(8) 0.0388(4) Uani 1 1 d D U . . .
O4 O 0.06179(11) 0.84003(9) 0.38839(8) 0.0579(5) Uani 1 1 d . . . . .
N8 N 0.40963(11) 0.67876(11) 0.39934(9) 0.0437(4) Uani 1 1 d . U . . .
O6 O 0.01184(10) 0.96877(9) 0.33944(8) 0.0537(4) Uani 1 1 d . . . . .
N6 N 0.40705(12) 0.63657(11) 0.74080(10) 0.0470(5) Uani 1 1 d . . . . .
H6A H 0.4379 0.6121 0.7739 0.056 Uiso 1 1 calc R . . . .
O10 O 0.50572(13) 0.53463(12) 0.66960(9) 0.0755(6) Uani 1 1 d . . . . .
O12 O 0.45565(13) 0.65774(11) 0.61167(9) 0.0683(5) Uani 1 1 d . . . . .
N5 N 0.44206(12) 0.75448(11) 0.79907(10) 0.0469(5) Uani 1 1 d . . . . .
H5A H 0.4704 0.7222 0.8281 0.056 Uiso 1 1 calc R . . . .
O11 O 0.39079(14) 0.52775(12) 0.57500(10) 0.0799(6) Uani 1 1 d . . . . .
N3 N 0.12298(14) 0.87974(15) 0.26777(11) 0.0662(6) Uani 1 1 d . . . . .
H3 H 0.0961 0.9052 0.2335 0.079 Uiso 1 1 calc R . . . .
N2 N 0.08826(14) 0.76135(15) 0.20961(12) 0.0679(6) Uani 1 1 d . . . . .
H2 H 0.0632 0.7931 0.1786 0.081 Uiso 1 1 calc R . . . .
O3 O 0.18637(13) 0.76172(15) 0.30722(12) 0.0947(8) Uani 1 1 d . . . . .
C12 C 0.44895(14) 0.83774(13) 0.81300(12) 0.0472(6) Uani 1 1 d . . . . .
C63 C 0.39767(15) 0.59041(13) 0.41620(12) 0.0491(6) Uani 1 1 d . U . . .
H63A H 0.4351 0.5571 0.3987 0.059 Uiso 1 1 calc R . . . .
H63B H 0.4124 0.5847 0.4638 0.059 Uiso 1 1 calc R . . . .
C10 C 0.42088(16) 0.97974(14) 0.78837(15) 0.0583(7) Uani 1 1 d . . . . .
H10 H 0.3935 1.0201 0.7604 0.070 Uiso 1 1 calc R . . . .
C7 C 0.13681(18) 0.7987(2) 0.26528(16) 0.0723(9) Uani 1 1 d . . . . .
C15 C 0.39438(14) 0.71844(13) 0.74343(12) 0.0435(5) Uani 1 1 d . . . . .
C58 C 0.37622(15) 0.69570(14) 0.32618(12) 0.0491(6) Uani 1 1 d . U . . .
H58A H 0.3176 0.6892 0.3162 0.059 Uiso 1 1 calc R . . . .
H58B H 0.3873 0.7523 0.3178 0.059 Uiso 1 1 calc R . . . .
C11 C 0.40796(15) 0.89864(14) 0.77132(13) 0.0542(6) Uani 1 1 d . . . . .
H11 H 0.3719 0.8845 0.7320 0.065 Uiso 1 1 calc R . . . .
C16 C 0.36922(16) 0.59072(14) 0.68309(13) 0.0536(6) Uani 1 1 d . . . . .
H16A H 0.3207 0.6192 0.6597 0.064 Uiso 1 1 calc R . . . .
H16B H 0.3527 0.5378 0.6964 0.064 Uiso 1 1 calc R . . . .
C1 C 0.0401(2) 0.51565(19) 0.17753(16) 0.0749(9) Uani 1 1 d . . . . .
O8 O 0.45332(15) 1.13810(12) 0.82204(13) 0.0888(7) Uani 1 1 d . . . . .
C55 C 0.37708(16) 0.82405(14) 0.43199(14) 0.0553(6) Uani 1 1 d . U . . .
H55A H 0.3579 0.8409 0.3864 0.066 Uiso 1 1 calc R . . . .
H55B H 0.4348 0.8360 0.4455 0.066 Uiso 1 1 calc R . . . .
C6 C -0.0060(2) 0.57260(19) 0.13658(15) 0.0715(8) Uani 1 1 d . . . . .
H6 H -0.0487 0.5563 0.1022 0.086 Uiso 1 1 calc R . . . .
C64 C 0.31324(17) 0.55664(15) 0.39112(15) 0.0641(7) Uani 1 1 d . U . . .
H64A H 0.2987 0.5587 0.3433 0.077 Uiso 1 1 calc R . . . .
H64B H 0.2747 0.5900 0.4073 0.077 Uiso 1 1 calc R . . . .
C8 C 0.15381(16) 0.92309(18) 0.32854(14) 0.0623(7) Uani 1 1 d . . . . .
H8A H 0.1669 0.9787 0.3188 0.075 Uiso 1 1 calc R . . . .
H8B H 0.2035 0.8971 0.3527 0.075 Uiso 1 1 calc R . . . .
C49 C 0.50043(14) 0.69793(15) 0.41672(13) 0.0523(6) Uani 1 1 d . U . . .
H49A H 0.5276 0.6593 0.3939 0.063 Uiso 1 1 calc R . . . .
H49B H 0.5082 0.7520 0.4003 0.063 Uiso 1 1 calc R . . . .
C9 C 0.47308(17) 1.00107(15) 0.84546(16) 0.0629(7) Uani 1 1 d . . . . .
C47 C 0.2535(8) 1.0520(3) 0.6284(6) 0.0543(15) Uani 0.75 1 d D U P A 1
H47A H 0.3031 1.0213 0.6452 0.065 Uiso 0.75 1 calc R . P A 1
H47B H 0.2498 1.0636 0.5822 0.065 Uiso 0.75 1 calc R . P A 1
O2 O 0.0576(2) 0.38003(16) 0.20696(14) 0.1274(11) Uani 1 1 d . . . . .
C57 C 0.34458(19) 0.96383(15) 0.46846(15) 0.0680(8) Uani 1 1 d . U . . .
H57A H 0.3157 0.9925 0.4959 0.102 Uiso 1 1 calc R . . . .
H57B H 0.3242 0.9802 0.4234 0.102 Uiso 1 1 calc R . . . .
H57C H 0.4015 0.9765 0.4821 0.102 Uiso 1 1 calc R . . . .
C4 C 0.07649(17) 0.67860(19) 0.19956(14) 0.0660(8) Uani 1 1 d . . . . .
C33 C 0.04759(19) 0.87495(19) 0.56558(18) 0.0473(7) Uani 0.75 1 d D U P B 1
H33A H 0.0283 0.9272 0.5776 0.057 Uiso 0.75 1 calc R . P B 1
H33B H 0.0597 0.8814 0.5227 0.057 Uiso 0.75 1 calc R . P B 1
C14 C 0.5136(2) 0.94223(17) 0.88818(17) 0.0827(10) Uani 1 1 d . . . . .
H14 H 0.5488 0.9572 0.9277 0.099 Uiso 1 1 calc R . . . .
C59 C 0.40925(19) 0.64269(17) 0.27928(14) 0.0679(8) Uani 1 1 d . U . . .
H59A H 0.4673 0.6521 0.2864 0.081 Uiso 1 1 calc R . . . .
H59B H 0.4013 0.5857 0.2889 0.081 Uiso 1 1 calc R . . . .
C56 C 0.33255(16) 0.87246(14) 0.47464(13) 0.0538(6) Uani 1 1 d . U . . .
H56A H 0.2750 0.8599 0.4616 0.065 Uiso 1 1 calc R . . . .
H56B H 0.3523 0.8563 0.5203 0.065 Uiso 1 1 calc R . . . .
C5 C 0.01216(18) 0.65342(18) 0.14739(13) 0.0655(8) Uani 1 1 d . . . . .
H5 H -0.0184 0.6924 0.1199 0.079 Uiso 1 1 calc R . . . .
C45 C 0.1901(2) 0.91647(19) 0.61024(17) 0.0491(8) Uani 0.75 1 d D U P A 1
H45A H 0.2423 0.8954 0.6343 0.059 Uiso 0.75 1 calc R . P A 1
H45B H 0.1921 0.9203 0.5643 0.059 Uiso 0.75 1 calc R . P A 1
C13 C 0.50136(19) 0.86151(16) 0.87157(15) 0.0712(9) Uani 1 1 d . . . . .
H13 H 0.5288 0.8218 0.9002 0.085 Uiso 1 1 calc R . . . .
C35 C -0.0904(3) 0.8335(4) 0.5028(5) 0.0600(16) Uani 0.75 1 d D U P B 1
H35A H -0.1148 0.8846 0.5115 0.072 Uiso 0.75 1 calc R . P B 1
H35B H -0.0711 0.8403 0.4629 0.072 Uiso 0.75 1 calc R . P B 1
N1 N 0.0182(2) 0.42982(19) 0.16903(17) 0.0958(10) Uani 1 1 d . . . . .
C2 C 0.1037(2) 0.5376(2) 0.22791(17) 0.0953(12) Uani 1 1 d . . . . .
H2A H 0.1345 0.4977 0.2542 0.114 Uiso 1 1 calc R . . . .
O1 O -0.03947(19) 0.41087(15) 0.12387(18) 0.1120(9) Uani 1 1 d . . . . .
C29 C 0.1093(2) 0.8552(2) 0.68437(15) 0.0478(7) Uani 0.75 1 d D U P B 1
H29A H 0.0811 0.9057 0.6888 0.057 Uiso 0.75 1 calc R . P B 1
H29B H 0.0725 0.8107 0.6874 0.057 Uiso 0.75 1 calc R . P B 1
C30 C 0.1807(2) 0.8488(2) 0.74145(16) 0.0543(8) Uani 0.75 1 d D U P B 1
H30A H 0.2186 0.8925 0.7390 0.065 Uiso 0.75 1 calc R . P B 1
H30B H 0.2082 0.7973 0.7390 0.065 Uiso 0.75 1 calc R . P B 1
C17 C 0.1560(2) 0.76894(19) 0.60362(18) 0.0491(8) Uani 0.75 1 d D U P B 1
H17A H 0.2099 0.7619 0.6321 0.059 Uiso 0.75 1 calc R . P B 1
H17B H 0.1207 0.7287 0.6165 0.059 Uiso 0.75 1 calc R . P B 1
C65 C 0.30869(18) 0.46920(15) 0.41377(15) 0.0665(8) Uani 1 1 d . U . . .
H65A H 0.3562 0.4398 0.4079 0.080 Uiso 0.50(4) 1 calc R . P C 2
H65B H 0.3099 0.4691 0.4604 0.080 Uiso 0.50(4) 1 calc R . P C 2
H66A H 0.3334 0.4659 0.4606 0.080 Uiso 0.50(4) 1 calc R . P C 1
H66B H 0.3397 0.4345 0.3910 0.080 Uiso 0.50(4) 1 calc R . P C 1
C50 C 0.54088(18) 0.6951(2) 0.48906(16) 0.0775(9) Uani 1 1 d . U . . .
H50A H 0.5408 0.6392 0.5046 0.093 Uiso 1 1 calc R . . . .
H50B H 0.5101 0.7281 0.5131 0.093 Uiso 1 1 calc R . . . .
C54 C 0.36411(15) 0.73306(13) 0.43724(13) 0.0479(6) Uani 1 1 d . U . . .
H54A H 0.3064 0.7219 0.4219 0.057 Uiso 1 1 calc R . . . .
H54B H 0.3799 0.7179 0.4834 0.057 Uiso 1 1 calc R . . . .
C19 C 0.2024(4) 0.6712(3) 0.5285(3) 0.0632(14) Uani 0.75 1 d D U P B 1
H19A H 0.2005 0.6630 0.4822 0.076 Uiso 0.75 1 calc R . P B 1
H19B H 0.2592 0.6775 0.5509 0.076 Uiso 0.75 1 calc R . P B 1
C31 C 0.1571(4) 0.8537(10) 0.8069(3) 0.0528(7) Uani 0.75 1 d D U P B 1
H31A H 0.1187 0.8981 0.8055 0.063 Uiso 0.75 1 calc R . P B 1
H31B H 0.1305 0.8033 0.8144 0.063 Uiso 0.75 1 calc R . P B 1
N4 N 0.48732(17) 1.08693(15) 0.86217(17) 0.0806(8) Uani 1 1 d . . . . .
C46 C 0.1812(2) 1.00076(19) 0.63449(19) 0.0580(9) Uani 0.75 1 d D U P A 1
H46A H 0.1779 0.9988 0.6802 0.070 Uiso 0.75 1 calc R . P A 1
H46B H 0.1315 1.0252 0.6088 0.070 Uiso 0.75 1 calc R . P A 1
C3 C 0.1218(2) 0.6178(2) 0.23960(17) 0.0934(12) Uani 1 1 d . . . . .
H3A H 0.1646 0.6326 0.2745 0.112 Uiso 1 1 calc R . . . .
O7 O 0.53045(17) 1.10483(14) 0.91586(17) 0.1228(11) Uani 1 1 d . . . . .
C60 C 0.3697(3) 0.6592(2) 0.20949(15) 0.0898(11) Uani 1 1 d . U . . .
H61A H 0.4043 0.6352 0.1836 0.108 Uiso 0.548(14) 1 calc R . P D 1
H61B H 0.3194 0.6282 0.1996 0.108 Uiso 0.548(14) 1 calc R . P D 1
H60A H 0.4030 0.7016 0.1968 0.108 Uiso 0.452(14) 1 calc R . P D 2
H60B H 0.3802 0.6104 0.1865 0.108 Uiso 0.452(14) 1 calc R . P D 2
C20 C 0.1731(3) 0.5948(3) 0.5532(3) 0.0763(13) Uani 0.75 1 d D U P B 1
H20A H 0.1160 0.5887 0.5344 0.114 Uiso 0.75 1 calc GR . P B 1
H20B H 0.1827 0.5972 0.6003 0.114 Uiso 0.75 1 calc GR . P B 1
H20C H 0.2018 0.5490 0.5409 0.114 Uiso 0.75 1 calc GR . P B 1
C34 C -0.0190(2) 0.8139(2) 0.55972(19) 0.0597(9) Uani 0.75 1 d D U P B 1
H34A H -0.0373 0.8129 0.6004 0.072 Uiso 0.75 1 calc R . P B 1
H34B H 0.0016 0.7600 0.5533 0.072 Uiso 0.75 1 calc R . P B 1
C51 C 0.62809(18) 0.72623(19) 0.5031(2) 0.0814(10) Uani 1 1 d . U . . .
H51A H 0.6583 0.7035 0.5445 0.098 Uiso 0.680(11) 1 calc R . P E 1
H51B H 0.6533 0.7070 0.4687 0.098 Uiso 0.680(11) 1 calc R . P E 1
H51C H 0.6624 0.6788 0.5030 0.098 Uiso 0.320(11) 1 calc R . P E 2
H51D H 0.6323 0.7592 0.4654 0.098 Uiso 0.320(11) 1 calc R . P E 2
C36 C -0.1533(3) 0.7677(3) 0.4922(3) 0.0807(16) Uani 0.75 1 d D U P B 1
H36A H -0.1964 0.7811 0.4547 0.121 Uiso 0.75 1 calc GR . P B 1
H36B H -0.1749 0.7631 0.5306 0.121 Uiso 0.75 1 calc GR . P B 1
H36C H -0.1291 0.7168 0.4845 0.121 Uiso 0.75 1 calc GR . P B 1
C48 C 0.2576(3) 1.1317(2) 0.6657(2) 0.0702(12) Uani 0.75 1 d D U P A 1
H48A H 0.2094 1.1630 0.6483 0.105 Uiso 0.75 1 calc GR . P A 1
H48B H 0.3044 1.1621 0.6610 0.105 Uiso 0.75 1 calc GR . P A 1
H48C H 0.2618 1.1205 0.7115 0.105 Uiso 0.75 1 calc GR . P A 1
C32 C 0.2301(3) 0.8677(3) 0.8630(2) 0.0697(12) Uani 0.75 1 d D U P B 1
H32A H 0.2559 0.9181 0.8562 0.105 Uiso 0.75 1 calc GR . P B 1
H32B H 0.2678 0.8234 0.8649 0.105 Uiso 0.75 1 calc GR . P B 1
H32C H 0.2132 0.8703 0.9037 0.105 Uiso 0.75 1 calc GR . P B 1
C18 C 0.1603(2) 0.7519(2) 0.53456(19) 0.0638(9) Uani 0.75 1 d D U P B 1
H18A H 0.1897 0.7957 0.5192 0.077 Uiso 0.75 1 calc R . P B 1
H18B H 0.1057 0.7505 0.5066 0.077 Uiso 0.75 1 calc R . P B 1
C66 C 0.2338(13) 0.4254(14) 0.3772(15) 0.098(6) Uani 0.50(4) 1 d . U P C 2
H66C H 0.2342 0.3705 0.3936 0.147 Uiso 0.50(4) 1 calc R . P C 2
H66D H 0.2329 0.4241 0.3311 0.147 Uiso 0.50(4) 1 calc R . P C 2
H66E H 0.1865 0.4535 0.3836 0.147 Uiso 0.50(4) 1 calc R . P C 2
C52 C 0.6337(3) 0.8152(3) 0.5065(3) 0.0808(19) Uani 0.680(11) 1 d . U P E 1
H52A H 0.6898 0.8313 0.5154 0.121 Uiso 0.680(11) 1 calc R . P E 1
H52B H 0.6100 0.8346 0.5411 0.121 Uiso 0.680(11) 1 calc R . P E 1
H52C H 0.6050 0.8382 0.4652 0.121 Uiso 0.680(11) 1 calc R . P E 1
C38 C -0.0058(5) 0.8626(6) 0.5203(4) 0.051(2) Uani 0.25 1 d D U P B 2
H38A H 0.0055 0.9187 0.5107 0.061 Uiso 0.25 1 calc R . P B 2
H38B H 0.0175 0.8271 0.4925 0.061 Uiso 0.25 1 calc R . P B 2
C37 C 0.0325(4) 0.8436(6) 0.5940(4) 0.0329(17) Uani 0.25 1 d D U P B 2
H37A H 0.0080 0.8794 0.6209 0.040 Uiso 0.25 1 calc R . P B 2
H37B H 0.0188 0.7879 0.6030 0.040 Uiso 0.25 1 calc R . P B 2
C41 C 0.1463(5) 0.9417(4) 0.6024(4) 0.0309(17) Uani 0.25 1 d D U P B 2
H41A H 0.1159 0.9782 0.6241 0.037 Uiso 0.25 1 calc R . P B 2
H41B H 0.1301 0.9524 0.5554 0.037 Uiso 0.25 1 calc R . P B 2
C42 C 0.2395(4) 0.9598(5) 0.6277(4) 0.0344(17) Uani 0.25 1 d D U P B 2
H42A H 0.2566 0.9451 0.6739 0.041 Uiso 0.25 1 calc R . P B 2
H42B H 0.2696 0.9261 0.6036 0.041 Uiso 0.25 1 calc R . P B 2
C25 C 0.1533(5) 0.8252(5) 0.6858(3) 0.0276(16) Uani 0.25 1 d D U P B 2
H25A H 0.2121 0.8208 0.6976 0.033 Uiso 0.25 1 calc R . P B 2
H25B H 0.1308 0.7716 0.6904 0.033 Uiso 0.25 1 calc R . P B 2
C26 C 0.1248(5) 0.8873(5) 0.7333(4) 0.0352(17) Uani 0.25 1 d D U P B 2
H26A H 0.1508 0.9399 0.7318 0.042 Uiso 0.25 1 calc R . P B 2
H26B H 0.0664 0.8949 0.7199 0.042 Uiso 0.25 1 calc R . P B 2
C22 C 0.1452(5) 0.7056(4) 0.5750(4) 0.0379(17) Uani 0.25 1 d D U P B 2
H22A H 0.1607 0.6885 0.6207 0.045 Uiso 0.25 1 calc R . P B 2
H22B H 0.0865 0.7004 0.5608 0.045 Uiso 0.25 1 calc R . P B 2
C21 C 0.1665(5) 0.7984(5) 0.5724(4) 0.0364(18) Uani 0.25 1 d D U P B 2
H21A H 0.2250 0.8048 0.5869 0.044 Uiso 0.25 1 calc R . P B 2
H21B H 0.1503 0.8169 0.5270 0.044 Uiso 0.25 1 calc R . P B 2
C40 C -0.1122(9) 0.7583(10) 0.4954(12) 0.089(5) Uani 0.25 1 d D U P B 2
H40A H -0.0799 0.7384 0.4666 0.133 Uiso 0.25 1 calc GR . P B 2
H40B H -0.1687 0.7486 0.4758 0.133 Uiso 0.25 1 calc GR . P B 2
H40C H -0.0971 0.7304 0.5369 0.133 Uiso 0.25 1 calc GR . P B 2
C39 C -0.0981(8) 0.8491(11) 0.5062(18) 0.061(4) Uani 0.25 1 d D U P B 2
H39A H -0.1190 0.8674 0.5432 0.073 Uiso 0.25 1 calc R . P B 2
H39B H -0.1254 0.8793 0.4673 0.073 Uiso 0.25 1 calc R . P B 2
C61 C 0.3503(10) 0.7372(6) 0.1846(3) 0.119(5) Uani 0.548(14) 1 d . . P D 1
H62A H 0.3252 0.7339 0.1383 0.178 Uiso 0.548(14) 1 calc R . P D 1
H62B H 0.3990 0.7694 0.1910 0.178 Uiso 0.548(14) 1 calc R . P D 1
H62C H 0.3134 0.7624 0.2071 0.178 Uiso 0.548(14) 1 calc R . P D 1
C62 C 0.2950(7) 0.6797(11) 0.1795(4) 0.108(5) Uani 0.452(14) 1 d . U P D 2
H62D H 0.2913 0.6858 0.1332 0.162 Uiso 0.452(14) 1 calc R . P D 2
H62E H 0.2812 0.7305 0.1971 0.162 Uiso 0.452(14) 1 calc R . P D 2
H62F H 0.2581 0.6379 0.1864 0.162 Uiso 0.452(14) 1 calc R . P D 2
C24 C 0.1775(10) 0.5520(8) 0.5416(9) 0.084(5) Uani 0.25 1 d D U P B 2
H24A H 0.1981 0.5261 0.5077 0.127 Uiso 0.25 1 calc GR . P B 2
H24B H 0.1218 0.5362 0.5374 0.127 Uiso 0.25 1 calc GR . P B 2
H24C H 0.2093 0.5355 0.5840 0.127 Uiso 0.25 1 calc GR . P B 2
C23 C 0.1825(11) 0.6454(8) 0.5348(10) 0.062(4) Uani 0.25 1 d D U P B 2
H23A H 0.2398 0.6588 0.5431 0.075 Uiso 0.25 1 calc R . P B 2
H23B H 0.1592 0.6579 0.4889 0.075 Uiso 0.25 1 calc R . P B 2
C53 C 0.6627(8) 0.7701(14) 0.5576(11) 0.147(10) Uani 0.320(11) 1 d . U P E 2
H53A H 0.7177 0.7833 0.5568 0.220 Uiso 0.320(11) 1 calc R . P E 2
H53B H 0.6624 0.7385 0.5962 0.220 Uiso 0.320(11) 1 calc R . P E 2
H53C H 0.6325 0.8196 0.5583 0.220 Uiso 0.320(11) 1 calc R . P E 2
C28 C 0.2407(8) 0.8578(9) 0.8304(6) 0.063(3) Uani 0.25 1 d D U P B 2
H28A H 0.2673 0.8219 0.8059 0.095 Uiso 0.25 1 calc GR . P B 2
H28B H 0.2544 0.8422 0.8760 0.095 Uiso 0.25 1 calc GR . P B 2
H28C H 0.2582 0.9130 0.8262 0.095 Uiso 0.25 1 calc GR . P B 2
C27 C 0.1488(11) 0.852(3) 0.8036(11) 0.0528(7) Uani 0.25 1 d D U P B 2
H27A H 0.1216 0.8825 0.8320 0.063 Uiso 0.25 1 calc R . P B 2
H27B H 0.1318 0.7956 0.8031 0.063 Uiso 0.25 1 calc R . P B 2
C67 C 0.2204(10) 0.4369(11) 0.4007(13) 0.082(4) Uani 0.50(4) 1 d . U P C 1
H68A H 0.2208 0.3815 0.4159 0.123 Uiso 0.50(4) 1 calc R . P C 1
H68B H 0.1960 0.4390 0.3543 0.123 Uiso 0.50(4) 1 calc R . P C 1
H68C H 0.1897 0.4703 0.4239 0.123 Uiso 0.50(4) 1 calc R . P C 1
C44 C 0.2242(8) 1.1003(7) 0.6677(7) 0.060(3) Uani 0.25 1 d D U P B 2
H44A H 0.2387 1.1567 0.6652 0.090 Uiso 0.25 1 calc GR . P B 2
H44B H 0.2454 1.0806 0.7117 0.090 Uiso 0.25 1 calc GR . P B 2
H44C H 0.1660 1.0951 0.6566 0.090 Uiso 0.25 1 calc GR . P B 2
C43 C 0.260(2) 1.0502(9) 0.6194(18) 0.053(4) Uani 0.25 1 d D U P B 2
H43A H 0.3183 1.0577 0.6287 0.063 Uiso 0.25 1 calc R . P B 2
H43B H 0.2365 1.0678 0.5746 0.063 Uiso 0.25 1 calc R . P B 2

loop_
_atom_site_aniso_label
_atom_site_aniso_U_11
_atom_site_aniso_U_22
_atom_site_aniso_U_33
_atom_site_aniso_U_23
_atom_site_aniso_U_13
_atom_site_aniso_U_12
S1 0.0491(4) 0.0441(3) 0.0393(3) -0.0024(2) 0.0038(3) -0.0019(2)
S2 0.0647(4) 0.0512(3) 0.0395(3) -0.0049(2) 0.0057(3) 0.0110(3)
O5 0.0734(13) 0.0562(10) 0.0417(10) -0.0089(7) 0.0019(9) -0.0093(8)
O9 0.0409(10) 0.0576(9) 0.0544(11) -0.0089(8) -0.0074(8) 0.0120(8)
N7 0.0321(10) 0.0432(9) 0.0395(10) 0.0077(7) 0.0050(8) 0.0020(7)
O4 0.0664(12) 0.0454(9) 0.0522(10) 0.0017(7) -0.0052(9) -0.0073(7)
N8 0.0404(11) 0.0456(9) 0.0466(11) 0.0032(8) 0.0130(9) 0.0070(8)
O6 0.0570(11) 0.0524(9) 0.0490(10) -0.0027(7) 0.0074(8) 0.0113(7)
N6 0.0489(12) 0.0465(10) 0.0428(11) -0.0057(8) 0.0053(9) 0.0033(8)
O10 0.0803(14) 0.0880(13) 0.0528(11) -0.0117(10) 0.0050(10) 0.0434(11)
O12 0.0849(15) 0.0660(11) 0.0565(12) 0.0040(9) 0.0218(11) 0.0028(9)
N5 0.0452(12) 0.0427(10) 0.0456(11) -0.0033(8) -0.0034(9) 0.0071(8)
O11 0.1073(18) 0.0756(13) 0.0498(11) -0.0247(9) 0.0044(11) -0.0024(11)
N3 0.0523(14) 0.0940(17) 0.0508(13) -0.0177(12) 0.0094(11) 0.0065(12)
N2 0.0550(15) 0.0902(17) 0.0527(14) -0.0160(12) 0.0012(11) 0.0214(12)
O3 0.0606(14) 0.1228(18) 0.0818(16) -0.0388(14) -0.0210(12) 0.0486(13)
C12 0.0425(14) 0.0440(12) 0.0513(14) -0.0053(10) 0.0035(11) 0.0069(10)
C63 0.0519(15) 0.0449(12) 0.0514(14) 0.0056(10) 0.0141(12) 0.0070(10)
C10 0.0527(16) 0.0455(13) 0.0744(19) 0.0041(12) 0.0103(14) 0.0121(11)
C7 0.0443(17) 0.105(2) 0.0639(19) -0.0263(17) 0.0061(15) 0.0206(16)
C15 0.0345(13) 0.0471(12) 0.0473(14) -0.0074(10) 0.0063(11) 0.0028(10)
C58 0.0521(15) 0.0483(12) 0.0476(14) 0.0041(10) 0.0132(12) 0.0061(10)
C11 0.0457(15) 0.0512(13) 0.0588(16) -0.0009(11) -0.0014(12) 0.0063(11)
C16 0.0547(16) 0.0478(12) 0.0541(15) -0.0089(11) 0.0043(12) -0.0034(11)
C1 0.090(2) 0.0750(19) 0.0629(19) -0.0018(15) 0.0254(18) 0.0383(17)
O8 0.1039(18) 0.0468(10) 0.123(2) -0.0041(12) 0.0414(16) 0.0102(11)
C55 0.0496(15) 0.0516(13) 0.0692(17) -0.0048(12) 0.0234(13) 0.0009(11)
C6 0.076(2) 0.079(2) 0.0554(17) -0.0045(15) 0.0067(15) 0.0219(16)
C64 0.0589(17) 0.0511(13) 0.0763(19) 0.0057(13) 0.0037(15) -0.0017(12)
C8 0.0454(16) 0.0810(18) 0.0570(16) -0.0119(14) 0.0052(13) -0.0035(13)
C49 0.0385(14) 0.0553(13) 0.0655(17) 0.0056(12) 0.0169(12) 0.0059(10)
C9 0.0560(17) 0.0454(13) 0.083(2) -0.0128(13) 0.0087(15) 0.0068(12)
C47 0.045(3) 0.055(3) 0.064(4) 0.007(2) 0.015(2) -0.002(2)
O2 0.199(3) 0.0881(17) 0.099(2) 0.0150(15) 0.043(2) 0.072(2)
C57 0.076(2) 0.0573(15) 0.0712(19) -0.0138(13) 0.0192(16) 0.0022(13)
C4 0.0556(17) 0.088(2) 0.0512(16) -0.0119(14) 0.0067(14) 0.0286(14)
C33 0.0410(19) 0.0482(17) 0.0481(19) 0.0037(15) 0.0016(16) 0.0059(13)
C14 0.087(2) 0.0592(16) 0.080(2) -0.0183(15) -0.0243(18) 0.0058(15)
C59 0.082(2) 0.0664(16) 0.0579(17) 0.0006(13) 0.0217(15) 0.0220(14)
C56 0.0527(16) 0.0543(13) 0.0545(15) -0.0083(11) 0.0132(13) 0.0044(11)
C5 0.0673(19) 0.0786(19) 0.0461(15) -0.0010(13) 0.0043(14) 0.0235(14)
C45 0.052(2) 0.0521(18) 0.0441(19) 0.0054(15) 0.0128(18) -0.0055(17)
C13 0.081(2) 0.0525(14) 0.0621(18) -0.0091(13) -0.0187(16) 0.0151(13)
C35 0.048(3) 0.059(3) 0.063(3) 0.008(3) -0.005(2) 0.003(2)
N1 0.120(3) 0.086(2) 0.091(2) 0.0043(18) 0.044(2) 0.045(2)
C2 0.100(3) 0.106(3) 0.069(2) -0.0015(19) -0.002(2) 0.063(2)
O1 0.109(2) 0.0765(16) 0.149(3) -0.0125(16) 0.026(2) 0.0227(14)
C29 0.049(2) 0.0457(17) 0.0483(19) 0.0062(14) 0.0116(16) -0.0064(15)
C30 0.052(2) 0.0616(19) 0.0479(19) 0.0054(15) 0.0084(16) -0.0024(16)
C17 0.0405(19) 0.0429(16) 0.059(2) 0.0031(16) 0.0021(16) 0.0044(13)
C65 0.0691(19) 0.0533(14) 0.0694(19) 0.0069(13) 0.0008(15) -0.0081(12)
C50 0.0529(18) 0.098(2) 0.076(2) 0.0038(17) 0.0036(16) -0.0042(16)
C54 0.0415(14) 0.0500(12) 0.0543(15) -0.0040(11) 0.0159(11) 0.0019(10)
C19 0.071(3) 0.064(3) 0.058(3) -0.005(2) 0.021(2) 0.011(2)
C31 0.055(2) 0.0596(14) 0.0449(16) 0.0085(14) 0.0136(13) -0.001(2)
N4 0.0720(18) 0.0528(14) 0.115(2) -0.0210(15) 0.0178(17) 0.0047(12)
C46 0.057(2) 0.0524(17) 0.065(2) 0.0086(16) 0.0150(18) -0.0046(16)
C3 0.076(2) 0.111(3) 0.077(2) -0.021(2) -0.0149(18) 0.050(2)
O7 0.108(2) 0.0695(14) 0.162(3) -0.0509(17) -0.027(2) 0.0073(13)
C60 0.122(3) 0.094(2) 0.0530(18) -0.0071(16) 0.0193(19) 0.037(2)
C20 0.079(3) 0.067(3) 0.078(3) 0.009(3) 0.011(2) 0.003(3)
C34 0.046(2) 0.069(2) 0.061(2) 0.0093(18) 0.0062(18) -0.0064(16)
C51 0.0492(18) 0.0766(19) 0.109(3) 0.0045(18) 0.0004(17) -0.0013(14)
C36 0.069(4) 0.090(3) 0.072(3) 0.007(2) -0.005(3) -0.015(3)
C48 0.071(3) 0.053(2) 0.085(3) 0.000(2) 0.015(3) -0.005(2)
C32 0.077(3) 0.076(3) 0.051(3) 0.008(2) 0.006(2) 0.002(2)
C18 0.063(2) 0.063(2) 0.063(2) 0.0006(19) 0.0108(19) 0.0001(17)
C66 0.075(8) 0.073(7) 0.127(13) 0.028(7) -0.015(7) -0.006(6)
C52 0.064(3) 0.074(3) 0.092(4) 0.013(2) -0.007(3) -0.007(2)
C38 0.032(4) 0.072(5) 0.037(4) 0.020(4) -0.013(4) -0.016(4)
C37 0.019(4) 0.050(4) 0.028(4) 0.011(3) 0.001(3) -0.007(3)
C41 0.023(4) 0.034(3) 0.035(4) 0.007(3) 0.006(3) 0.011(3)
C42 0.020(4) 0.037(3) 0.046(4) 0.006(3) 0.007(3) 0.001(3)
C25 0.014(4) 0.038(4) 0.030(3) 0.005(3) 0.004(3) 0.016(3)
C26 0.029(4) 0.045(4) 0.032(4) 0.005(3) 0.008(3) 0.013(3)
C22 0.035(4) 0.044(4) 0.035(4) 0.001(3) 0.009(3) 0.001(3)
C21 0.040(5) 0.042(4) 0.030(4) 0.003(3) 0.015(4) 0.002(3)
C40 0.056(9) 0.075(7) 0.122(13) -0.016(7) -0.006(10) -0.001(7)
C39 0.034(6) 0.062(7) 0.073(8) -0.012(6) -0.015(5) 0.000(5)
C61 0.225(14) 0.076(5) 0.054(4) 0.004(3) 0.031(5) 0.047(7)
C62 0.103(7) 0.146(13) 0.072(5) 0.003(5) 0.016(5) 0.057(7)
C24 0.085(10) 0.064(7) 0.104(11) -0.018(7) 0.020(8) 0.012(7)
C23 0.067(8) 0.058(7) 0.061(7) -0.005(6) 0.014(6) -0.010(6)
C53 0.060(8) 0.21(2) 0.159(15) -0.093(16) 0.007(8) 0.005(9)
C28 0.067(6) 0.085(8) 0.038(6) 0.013(6) 0.013(5) 0.011(5)
C27 0.055(2) 0.0596(14) 0.0449(16) 0.0085(14) 0.0136(13) -0.001(2)
C67 0.064(5) 0.058(5) 0.114(12) 0.003(5) 0.000(5) -0.015(4)
C44 0.068(8) 0.048(6) 0.069(7) 0.008(5) 0.027(6) -0.010(5)
C43 0.049(8) 0.048(6) 0.064(8) 0.006(5) 0.018(6) -0.011(5)

loop_
_atom_type_symbol
_atom_type_description
_atom_type_scat_dispersion_real
_atom_type_scat_dispersion_imag
_atom_type_scat_source
C C 0.0181 0.0091 'International Tables Vol C Tables 4.2.6.8 and 6.1.1.4'
H H 0.0000 0.0000 'International Tables Vol C Tables 4.2.6.8 and 6.1.1.4'
N N 0.0311 0.0180 'International Tables Vol C Tables 4.2.6.8 and 6.1.1.4'
O O 0.0492 0.0322 'International Tables Vol C Tables 4.2.6.8 and 6.1.1.4'
S S 0.3331 0.5567 'International Tables Vol C Tables 4.2.6.8 and 6.1.1.4'

loop_
_exptl_crystal_face_index_h
_exptl_crystal_face_index_k
_exptl_crystal_face_index_l
_exptl_crystal_face_perp_dist
-2 -2 -1 0.0571
0 -1 0 0.0383
0 1 0 0.0297
-2 0 1 0.0525
0 0 1 0.0917
1 0 0 0.0732
1 0 -1 0.0685
0 0 -1 0.0655
1 -2 1 0.0261
1 0 2 0.0695

loop_
_geom_angle_atom_site_label_1
_geom_angle_atom_site_label_2
_geom_angle_atom_site_label_3
_geom_angle
O5 S1 O4 113.58(10)
O5 S1 O6 114.58(10)
O5 S1 C8 105.29(12)
O4 S1 O6 111.57(11)
O4 S1 C8 106.20(12)
O6 S1 C8 104.62(12)
O10 S2 C16 104.32(12)
O12 S2 O10 111.43(14)
O12 S2 C16 105.15(11)
O11 S2 O10 113.64(12)
O11 S2 O12 114.85(12)
O11 S2 C16 106.35(13)
C33 N7 C45 108.6(2)
C33 N7 C29 108.9(2)
C33 N7 C17 112.1(2)
C45 N7 C29 110.1(2)
C17 N7 C45 109.0(2)
C17 N7 C29 108.2(2)
C37 N7 C21 109.9(5)
C41 N7 C37 108.2(5)
C41 N7 C21 107.0(5)
C25 N7 C37 108.2(4)
C25 N7 C41 115.6(5)
C25 N7 C21 107.8(5)
C63 N8 C58 111.64(18)
C63 N8 C49 108.89(17)
C63 N8 C54 109.02(17)
C58 N8 C49 108.36(18)
C54 N8 C58 107.65(17)
C54 N8 C49 111.29(18)
C15 N6 H6A 119.8
C15 N6 C16 120.4(2)
C16 N6 H6A 119.8
C12 N5 H5A 116.7
C15 N5 H5A 116.7
C15 N5 C12 126.7(2)
C7 N3 H3 120.4
C7 N3 C8 119.2(3)
C8 N3 H3 120.4
C7 N2 H2 116.8
C4 N2 H2 116.8
C4 N2 C7 126.4(3)
N5 C12 C11 124.3(2)
C13 C12 N5 117.6(2)
C13 C12 C11 118.0(2)
N8 C63 H63A 108.3
N8 C63 H63B 108.3
H63A C63 H63B 107.4
C64 C63 N8 116.0(2)
C64 C63 H63A 108.3
C64 C63 H63B 108.3
C11 C10 H10 119.8
C9 C10 H10 119.8
C9 C10 C11 120.5(2)
N3 C7 N2 112.9(3)
O3 C7 N3 123.8(3)
O3 C7 N2 123.3(3)
O9 C15 N6 122.9(2)
O9 C15 N5 124.2(2)
N6 C15 N5 112.9(2)
N8 C58 H58A 108.3
N8 C58 H58B 108.3
H58A C58 H58B 107.4
C59 C58 N8 116.05(19)
C59 C58 H58A 108.3
C59 C58 H58B 108.3
C12 C11 H11 119.9
C10 C11 C12 120.1(2)
C10 C11 H11 119.9
S2 C16 H16A 109.2
S2 C16 H16B 109.2
N6 C16 S2 112.24(17)
N6 C16 H16A 109.2
N6 C16 H16B 109.2
H16A C16 H16B 107.9
C6 C1 N1 119.2(3)
C2 C1 C6 122.0(3)
C2 C1 N1 118.7(3)
H55A C55 H55B 107.9
C56 C55 H55A 109.3
C56 C55 H55B 109.3
C54 C55 H55A 109.3
C54 C55 H55B 109.3
C54 C55 C56 111.7(2)
C1 C6 H6 120.6
C5 C6 C1 118.8(3)
C5 C6 H6 120.6
C63 C64 H64A 109.5
C63 C64 H64B 109.5
C63 C64 C65 110.6(2)
H64A C64 H64B 108.1
C65 C64 H64A 109.5
C65 C64 H64B 109.5
S1 C8 H8A 109.3
S1 C8 H8B 109.3
N3 C8 S1 111.62(18)
N3 C8 H8A 109.3
N3 C8 H8B 109.3
H8A C8 H8B 108.0
N8 C49 H49A 108.5
N8 C49 H49B 108.5
H49A C49 H49B 107.5
C50 C49 N8 115.2(2)
C50 C49 H49A 108.5
C50 C49 H49B 108.5
C10 C9 C14 120.8(2)
C10 C9 N4 119.9(3)
C14 C9 N4 119.4(3)
H47A C47 H47B 107.9
C46 C47 H47A 109.2
C46 C47 H47B 109.2
C48 C47 H47A 109.2
C48 C47 H47B 109.2
C48 C47 C46 112.0(5)
H57A C57 H57B 109.5
H57A C57 H57C 109.5
H57B C57 H57C 109.5
C56 C57 H57A 109.5
C56 C57 H57B 109.5
C56 C57 H57C 109.5
N2 C4 C5 117.6(2)
N2 C4 C3 124.5(3)
C3 C4 C5 117.8(3)
N7 C33 H33A 108.6
N7 C33 H33B 108.6
H33A C33 H33B 107.5
C34 C33 N7 114.8(3)
C34 C33 H33A 108.6
C34 C33 H33B 108.6
C9 C14 H14 120.4
C13 C14 C9 119.2(3)
C13 C14 H14 120.4
C58 C59 H59A 109.1
C58 C59 H59B 109.1
H59A C59 H59B 107.8
C60 C59 C58 112.5(2)
C60 C59 H59A 109.1
C60 C59 H59B 109.1
C55 C56 H56A 109.3
C55 C56 H56B 109.3
C57 C56 C55 111.6(2)
C57 C56 H56A 109.3
C57 C56 H56B 109.3
H56A C56 H56B 108.0
C6 C5 C4 121.0(3)
C6 C5 H5 119.5
C4 C5 H5 119.5
N7 C45 H45A 107.8
N7 C45 H45B 107.8
H45A C45 H45B 107.1
C46 C45 N7 118.0(3)
C46 C45 H45A 107.8
C46 C45 H45B 107.8
C12 C13 H13 119.3
C14 C13 C12 121.4(3)
C14 C13 H13 119.3
H35A C35 H35B 107.9
C34 C35 H35A 109.3
C34 C35 H35B 109.3
C36 C35 H35A 109.3
C36 C35 H35B 109.3
C36 C35 C34 111.8(5)
O2 N1 C1 118.8(4)
O2 N1 O1 123.0(4)
O1 N1 C1 118.2(3)
C1 C2 H2A 120.1
C3 C2 C1 119.8(3)
C3 C2 H2A 120.1
N7 C29 H29A 107.9
N7 C29 H29B 107.9
H29A C29 H29B 107.2
C30 C29 N7 117.6(3)
C30 C29 H29A 107.9
C30 C29 H29B 107.9
C29 C30 H30A 109.1
C29 C30 H30B 109.1
C29 C30 C31 112.5(4)
H30A C30 H30B 107.8
C31 C30 H30A 109.1
C31 C30 H30B 109.1
N7 C17 H17A 108.5
N7 C17 H17B 108.5
H17A C17 H17B 107.5
C18 C17 N7 115.1(3)
C18 C17 H17A 108.5
C18 C17 H17B 108.5
C64 C65 H65A 109.0
C64 C65 H65B 109.0
C64 C65 H66A 109.0
C64 C65 H66B 109.0
C64 C65 C67 112.7(8)
H65A C65 H65B 107.8
H66A C65 H66B 107.8
C66 C65 C64 113.1(8)
C66 C65 H65A 109.0
C66 C65 H65B 109.0
C67 C65 H66A 109.0
C67 C65 H66B 109.0
C49 C50 H50A 109.2
C49 C50 H50B 109.2
C49 C50 C51 111.9(3)
H50A C50 H50B 107.9
C51 C50 H50A 109.2
C51 C50 H50B 109.2
N8 C54 H54A 108.3
N8 C54 H54B 108.3
C55 C54 N8 116.01(19)
C55 C54 H54A 108.3
C55 C54 H54B 108.3
H54A C54 H54B 107.4
H19A C19 H19B 106.9
C20 C19 H19A 107.3
C20 C19 H19B 107.3
C20 C19 C18 120.2(4)
C18 C19 H19A 107.3
C18 C19 H19B 107.3
C30 C31 H31A 109.3
C30 C31 H31B 109.3
H31A C31 H31B 108.0
C32 C31 C30 111.5(5)
C32 C31 H31A 109.3
C32 C31 H31B 109.3
O8 N4 C9 118.1(3)
O7 N4 O8 123.1(3)
O7 N4 C9 118.8(3)
C47 C46 H46A 109.7
C47 C46 H46B 109.7
C45 C46 C47 109.6(3)
C45 C46 H46A 109.7
C45 C46 H46B 109.7
H46A C46 H46B 108.2
C4 C3 H3A 119.7
C2 C3 C4 120.7(3)
C2 C3 H3A 119.7
C59 C60 H61A 106.5
C59 C60 H61B 106.5
C59 C60 H60A 104.1
C59 C60 H60B 104.1
H61A C60 H61B 106.5
H60A C60 H60B 105.5
C61 C60 C59 123.4(5)
C61 C60 H61A 106.5
C61 C60 H61B 106.5
C62 C60 C59 132.6(5)
C62 C60 H60A 104.1
C62 C60 H60B 104.1
C19 C20 H20A 109.5
C19 C20 H20B 109.5
C19 C20 H20C 109.5
H20A C20 H20B 109.5
H20A C20 H20C 109.5
H20B C20 H20C 109.5
C33 C34 C35 111.7(3)
C33 C34 H34A 109.3
C33 C34 H34B 109.3
C35 C34 H34A 109.3
C35 C34 H34B 109.3
H34A C34 H34B 107.9
C50 C51 H51A 109.0
C50 C51 H51B 109.0
C50 C51 H51C 106.6
C50 C51 H51D 106.6
H51A C51 H51B 107.8
H51C C51 H51D 106.5
C52 C51 C50 113.1(3)
C52 C51 H51A 109.0
C52 C51 H51B 109.0
C53 C51 C50 123.0(7)
C53 C51 H51C 106.6
C53 C51 H51D 106.6
C35 C36 H36A 109.5
C35 C36 H36B 109.5
C35 C36 H36C 109.5
H36A C36 H36B 109.5
H36A C36 H36C 109.5
H36B C36 H36C 109.5
C47 C48 H48A 109.5
C47 C48 H48B 109.5
C47 C48 H48C 109.5
H48A C48 H48B 109.5
H48A C48 H48C 109.5
H48B C48 H48C 109.5
C31 C32 H32A 109.5
C31 C32 H32B 109.5
C31 C32 H32C 109.5
H32A C32 H32B 109.5
H32A C32 H32C 109.5
H32B C32 H32C 109.5
C17 C18 C19 112.0(4)
C17 C18 H18A 109.2
C17 C18 H18B 109.2
C19 C18 H18A 109.2
C19 C18 H18B 109.2
H18A C18 H18B 107.9
C65 C66 H66C 109.5
C65 C66 H66D 109.5
C65 C66 H66E 109.5
H66C C66 H66D 109.5
H66C C66 H66E 109.5
H66D C66 H66E 109.5
C51 C52 H52A 109.5
C51 C52 H52B 109.5
C51 C52 H52C 109.5
H52A C52 H52B 109.5
H52A C52 H52C 109.5
H52B C52 H52C 109.5
H38A C38 H38B 108.3
C37 C38 H38A 109.8
C37 C38 H38B 109.8
C39 C38 H38A 109.8
C39 C38 H38B 109.8
C39 C38 C37 109.2(15)
N7 C37 C38 115.1(6)
N7 C37 H37A 108.5
N7 C37 H37B 108.5
C38 C37 H37A 108.5
C38 C37 H37B 108.5
H37A C37 H37B 107.5
N7 C41 H41A 109.2
N7 C41 H41B 109.2
N7 C41 C42 112.1(6)
H41A C41 H41B 107.9
C42 C41 H41A 109.2
C42 C41 H41B 109.2
C41 C42 H42A 109.2
C41 C42 H42B 109.2
H42A C42 H42B 107.9
C43 C42 C41 112.2(17)
C43 C42 H42A 109.2
C43 C42 H42B 109.2
N7 C25 H25A 109.6
N7 C25 H25B 109.6
N7 C25 C26 110.2(5)
H25A C25 H25B 108.1
C26 C25 H25A 109.6
C26 C25 H25B 109.6
C25 C26 H26A 110.1
C25 C26 H26B 110.1
H26A C26 H26B 108.4
C27 C26 C25 108(2)
C27 C26 H26A 110.1
C27 C26 H26B 110.1
H22A C22 H22B 107.1
C21 C22 H22A 107.7
C21 C22 H22B 107.7
C23 C22 H22A 107.7
C23 C22 H22B 107.7
C23 C22 C21 118.6(8)
N7 C21 C22 114.0(6)
N7 C21 H21A 108.8
N7 C21 H21B 108.8
C22 C21 H21A 108.8
C22 C21 H21B 108.8
H21A C21 H21B 107.7
H40A C40 H40B 109.5
H40A C40 H40C 109.5
H40B C40 H40C 109.5
C39 C40 H40A 109.5
C39 C40 H40B 109.5
C39 C40 H40C 109.5
C38 C39 H39A 110.4
C38 C39 H39B 110.4
C40 C39 C38 106.7(13)
C40 C39 H39A 110.4
C40 C39 H39B 110.4
H39A C39 H39B 108.6
C60 C61 H62A 109.5
C60 C61 H62B 109.5
C60 C61 H62C 109.5
H62A C61 H62B 109.5
H62A C61 H62C 109.5
H62B C61 H62C 109.5
C60 C62 H62D 109.5
C60 C62 H62E 109.5
C60 C62 H62F 109.5
H62D C62 H62E 109.5
H62D C62 H62F 109.5
H62E C62 H62F 109.5
H24A C24 H24B 109.5
H24A C24 H24C 109.5
H24B C24 H24C 109.5
C23 C24 H24A 109.5
C23 C24 H24B 109.5
C23 C24 H24C 109.5
C22 C23 C24 123.5(12)
C22 C23 H23A 106.4
C22 C23 H23B 106.4
C24 C23 H23A 106.4
C24 C23 H23B 106.4
H23A C23 H23B 106.5
C51 C53 H53A 109.5
C51 C53 H53B 109.5
C51 C53 H53C 109.5
H53A C53 H53B 109.5
H53A C53 H53C 109.5
H53B C53 H53C 109.5
H28A C28 H28B 109.5
H28A C28 H28C 109.5
H28B C28 H28C 109.5
C27 C28 H28A 109.5
C27 C28 H28B 109.5
C27 C28 H28C 109.5
C26 C27 H27A 109.6
C26 C27 H27B 109.6
C28 C27 C26 110.1(13)
C28 C27 H27A 109.6
C28 C27 H27B 109.6
H27A C27 H27B 108.2
C65 C67 H68A 109.5
C65 C67 H68B 109.5
C65 C67 H68C 109.5
H68A C67 H68B 109.5
H68A C67 H68C 109.5
H68B C67 H68C 109.5
H44A C44 H44B 109.5
H44A C44 H44C 109.5
H44B C44 H44C 109.5
C43 C44 H44A 109.5
C43 C44 H44B 109.5
C43 C44 H44C 109.5
C42 C43 H43A 110.1
C42 C43 H43B 110.1
C44 C43 C42 107.9(12)
C44 C43 H43A 110.1
C44 C43 H43B 110.1
H43A C43 H43B 108.4

loop_
_geom_bond_atom_site_label_1
_geom_bond_atom_site_label_2
_geom_bond_distance
S1 O5 1.4481(17)
S1 O4 1.4516(16)
S1 O6 1.4581(17)
S1 C8 1.790(3)
S2 O10 1.4569(19)
S2 O12 1.4465(19)
S2 O11 1.4406(19)
S2 C16 1.779(3)
O9 C15 1.224(3)
N7 C33 1.512(3)
N7 C45 1.526(3)
N7 C29 1.530(3)
N7 C17 1.518(3)
N7 C37 1.537(6)
N7 C41 1.526(6)
N7 C25 1.508(6)
N7 C21 1.548(6)
N8 C63 1.513(3)
N8 C58 1.524(3)
N8 C49 1.526(3)
N8 C54 1.516(3)
N6 H6A 0.8600
N6 C15 1.360(3)
N6 C16 1.435(3)
N5 H5A 0.8600
N5 C12 1.392(3)
N5 C15 1.380(3)
N3 H3 0.8600
N3 C7 1.349(4)
N3 C8 1.440(3)
N2 H2 0.8600
N2 C7 1.396(4)
N2 C4 1.378(4)
O3 C7 1.221(4)
C12 C11 1.395(3)
C12 C13 1.386(4)
C63 H63A 0.9700
C63 H63B 0.9700
C63 C64 1.506(4)
C10 H10 0.9300
C10 C11 1.378(3)
C10 C9 1.351(4)
C58 H58A 0.9700
C58 H58B 0.9700
C58 C59 1.511(3)
C11 H11 0.9300
C16 H16A 0.9700
C16 H16B 0.9700
C1 C6 1.376(4)
C1 N1 1.453(5)
C1 C2 1.363(5)
O8 N4 1.227(3)
C55 H55A 0.9700
C55 H55B 0.9700
C55 C56 1.519(3)
C55 C54 1.513(3)
C6 H6 0.9300
C6 C5 1.364(4)
C64 H64A 0.9700
C64 H64B 0.9700
C64 C65 1.515(3)
C8 H8A 0.9700
C8 H8B 0.9700
C49 H49A 0.9700
C49 H49B 0.9700
C49 C50 1.505(4)
C9 C14 1.380(4)
C9 N4 1.454(3)
C47 H47A 0.9700
C47 H47B 0.9700
C47 C46 1.514(8)
C47 C48 1.511(6)
O2 N1 1.219(4)
C57 H57A 0.9600
C57 H57B 0.9600
C57 H57C 0.9600
C57 C56 1.519(3)
C4 C5 1.407(4)
C4 C3 1.405(4)
C33 H33A 0.9700
C33 H33B 0.9700
C33 C34 1.490(4)
C14 H14 0.9300
C14 C13 1.369(4)
C59 H59A 0.9700
C59 H59B 0.9700
C59 C60 1.478(4)
C56 H56A 0.9700
C56 H56B 0.9700
C5 H5 0.9300
C45 H45A 0.9700
C45 H45B 0.9700
C45 C46 1.489(4)
C13 H13 0.9300
C35 H35A 0.9700
C35 H35B 0.9700
C35 C34 1.516(8)
C35 C36 1.492(6)
N1 O1 1.226(4)
C2 H2A 0.9300
C2 C3 1.357(5)
C29 H29A 0.9700
C29 H29B 0.9700
C29 C30 1.487(4)
C30 H30A 0.9700
C30 H30B 0.9700
C30 C31 1.515(8)
C17 H17A 0.9700
C17 H17B 0.9700
C17 C18 1.488(5)
C65 H65A 0.9700
C65 H65B 0.9700
C65 H66A 0.9700
C65 H66B 0.9700
C65 C66 1.498(16)
C65 C67 1.547(15)
C50 H50A 0.9700
C50 H50B 0.9700
C50 C51 1.523(4)
C54 H54A 0.9700
C54 H54B 0.9700
C19 H19A 0.9700
C19 H19B 0.9700
C19 C20 1.481(5)
C19 C18 1.520(5)
C31 H31A 0.9700
C31 H31B 0.9700
C31 C32 1.506(7)
N4 O7 1.220(4)
C46 H46A 0.9700
C46 H46B 0.9700
C3 H3A 0.9300
C60 H61A 0.9700
C60 H61B 0.9700
C60 H60A 0.9700
C60 H60B 0.9700
C60 C61 1.388(8)
C60 C62 1.314(9)
C20 H20A 0.9600
C20 H20B 0.9600
C20 H20C 0.9600
C34 H34A 0.9700
C34 H34B 0.9700
C51 H51A 0.9700
C51 H51B 0.9700
C51 H51C 0.9700
C51 H51D 0.9700
C51 C52 1.459(5)
C51 C53 1.356(14)
C36 H36A 0.9600
C36 H36B 0.9600
C36 H36C 0.9600
C48 H48A 0.9600
C48 H48B 0.9600
C48 H48C 0.9600
C32 H32A 0.9600
C32 H32B 0.9600
C32 H32C 0.9600
C18 H18A 0.9700
C18 H18B 0.9700
C66 H66C 0.9600
C66 H66D 0.9600
C66 H66E 0.9600
C52 H52A 0.9600
C52 H52B 0.9600
C52 H52C 0.9600
C38 H38A 0.9700
C38 H38B 0.9700
C38 C37 1.552(8)
C38 C39 1.535(11)
C37 H37A 0.9700
C37 H37B 0.9700
C41 H41A 0.9700
C41 H41B 0.9700
C41 C42 1.568(8)
C42 H42A 0.9700
C42 H42B 0.9700
C42 C43 1.539(11)
C25 H25A 0.9700
C25 H25B 0.9700
C25 C26 1.575(8)
C26 H26A 0.9700
C26 H26B 0.9700
C26 C27 1.539(12)
C22 H22A 0.9700
C22 H22B 0.9700
C22 C21 1.565(9)
C22 C23 1.524(10)
C21 H21A 0.9700
C21 H21B 0.9700
C40 H40A 0.9600
C40 H40B 0.9600
C40 H40C 0.9600
C40 C39 1.513(11)
C39 H39A 0.9700
C39 H39B 0.9700
C61 H62A 0.9600
C61 H62B 0.9600
C61 H62C 0.9600
C62 H62D 0.9600
C62 H62E 0.9600
C62 H62F 0.9600
C24 H24A 0.9600
C24 H24B 0.9600
C24 H24C 0.9600
C24 C23 1.539(10)
C23 H23A 0.9700
C23 H23B 0.9700
C53 H53A 0.9600
C53 H53B 0.9600
C53 H53C 0.9600
C28 H28A 0.9600
C28 H28B 0.9600
C28 H28C 0.9600
C28 C27 1.526(12)
C27 H27A 0.9700
C27 H27B 0.9700
C67 H68A 0.9600
C67 H68B 0.9600
C67 H68C 0.9600
C44 H44A 0.9600
C44 H44B 0.9600
C44 H44C 0.9600
C44 C43 1.531(11)
C43 H43A 0.9700
C43 H43B 0.9700

loop_
_geom_hbond_atom_site_label_D
_geom_hbond_atom_site_label_H
_geom_hbond_atom_site_label_A
_geom_hbond_distance_DH
_geom_hbond_distance_HA
_geom_hbond_distance_DA
_geom_hbond_angle_DHA
_geom_hbond_site_symmetry_A
N5 H5A O4 0.86 2.02 2.862(2) 164.8 4_676
N3 H3 O10 0.86 2.03 2.860(3) 161.8 4_575
C11 H11 O9 0.93 2.23 2.839(3) 122.7 .
C3 H3A O3 0.93 2.22 2.830(4) 122.1 .

loop_
_geom_torsion_atom_site_label_1
_geom_torsion_atom_site_label_2
_geom_torsion_atom_site_label_3
_geom_torsion_atom_site_label_4
_geom_torsion
O5 S1 C8 N3 176.8(2)
N7 C33 C34 C35 -172.1(4)
N7 C45 C46 C47 177.1(6)
N7 C29 C30 C31 178.3(7)
N7 C17 C18 C19 172.0(3)
N7 C41 C42 C43 -175.7(11)
N7 C25 C26 C27 175.6(11)
O4 S1 C8 N3 56.1(2)
N8 C63 C64 C65 -177.6(2)
N8 C58 C59 C60 176.1(3)
N8 C49 C50 C51 -172.1(2)
O6 S1 C8 N3 -62.0(2)
O10 S2 C16 N6 57.9(2)
O12 S2 C16 N6 -59.5(2)
N5 C12 C11 C10 -177.7(2)
N5 C12 C13 C14 178.0(3)
O11 S2 C16 N6 178.31(17)
N2 C4 C5 C6 -176.5(3)
N2 C4 C3 C2 176.9(3)
C12 N5 C15 O9 -7.6(4)
C12 N5 C15 N6 173.5(2)
C63 N8 C58 C59 -55.8(3)
C63 N8 C49 C50 -66.1(3)
C63 N8 C54 C55 173.5(2)
C63 C64 C65 C66 -165.4(16)
C63 C64 C65 C67 169.2(10)
C10 C9 C14 C13 1.0(5)
C10 C9 N4 O8 -2.8(4)
C10 C9 N4 O7 175.2(3)
C7 N3 C8 S1 -90.5(3)
C7 N2 C4 C5 166.3(3)
C7 N2 C4 C3 -10.6(5)
C15 N6 C16 S2 96.8(2)
C15 N5 C12 C11 -0.5(4)
C15 N5 C12 C13 -179.1(3)
C58 N8 C63 C64 -49.8(3)
C58 N8 C49 C50 172.3(2)
C58 N8 C54 C55 -65.2(3)
C58 C59 C60 C61 40.5(9)
C58 C59 C60 C62 -34.7(13)
C11 C12 C13 C14 -0.7(5)
C11 C10 C9 C14 -0.8(5)
C11 C10 C9 N4 178.8(3)
C16 N6 C15 O9 7.8(4)
C16 N6 C15 N5 -173.3(2)
C1 C6 C5 C4 -0.3(5)
C1 C2 C3 C4 -1.1(6)
C6 C1 N1 O2 -177.5(3)
C6 C1 N1 O1 2.4(5)
C6 C1 C2 C3 1.5(6)
C8 N3 C7 N2 165.7(2)
C8 N3 C7 O3 -14.1(5)
C49 N8 C63 C64 -169.3(2)
C49 N8 C58 C59 64.1(3)
C49 N8 C54 C55 53.4(3)
C49 C50 C51 C52 82.0(5)
C49 C50 C51 C53 143.7(14)
C9 C10 C11 C12 -0.1(4)
C9 C14 C13 C12 -0.2(5)
C4 N2 C7 N3 -166.3(3)
C4 N2 C7 O3 13.5(5)
C33 N7 C45 C46 71.0(4)
C33 N7 C29 C30 -170.5(3)
C33 N7 C17 C18 49.3(4)
C33 N7 C37 C38 20.5(5)
C33 N7 C41 C42 -164.3(6)
C33 N7 C25 C26 -57.5(8)
C33 N7 C21 C22 -90.5(7)
C14 C9 N4 O8 176.8(3)
C14 C9 N4 O7 -5.2(5)
C56 C55 C54 N8 -176.9(2)
C5 C4 C3 C2 0.0(5)
C45 N7 C33 C34 173.9(3)
C45 N7 C29 C30 -51.6(3)
C45 N7 C17 C18 -70.9(3)
C45 N7 C37 C38 49.8(10)
C45 N7 C41 C42 -16.6(5)
C45 N7 C25 C26 81.6(6)
C45 N7 C21 C22 161.4(7)
C13 C12 C11 C10 0.9(4)
N1 C1 C6 C5 176.2(3)
N1 C1 C2 C3 -175.6(3)
C2 C1 C6 C5 -0.8(5)
C2 C1 N1 O2 -0.4(5)
C2 C1 N1 O1 179.5(3)
C29 N7 C33 C34 -66.3(3)
C29 N7 C45 C46 -48.1(4)
C29 N7 C17 C18 169.3(3)
C29 N7 C37 C38 162.4(8)
C29 N7 C41 C42 88.3(6)
C29 N7 C25 C26 -26.4(5)
C29 N7 C21 C22 45.2(10)
C29 C30 C31 C32 -166.2(7)
C17 N7 C33 C34 53.4(4)
C17 N7 C45 C46 -166.6(3)
C17 N7 C29 C30 67.4(3)
C17 N7 C37 C38 -90.5(7)
C17 N7 C41 C42 -50.3(9)
C17 N7 C25 C26 -170.8(6)
C17 N7 C21 C22 25.1(5)
C54 N8 C63 C64 69.1(3)
C54 N8 C58 C59 -175.4(2)
C54 N8 C49 C50 54.1(3)
C54 C55 C56 C57 -179.1(2)
N4 C9 C14 C13 -178.6(3)
C3 C4 C5 C6 0.7(4)
C20 C19 C18 C17 54.5(6)
C36 C35 C34 C33 173.8(5)
C48 C47 C46 C45 -167.3(7)
C37 N7 C33 C34 -26.0(6)
C37 N7 C45 C46 54.7(6)
C37 N7 C29 C30 168.7(4)
C37 N7 C17 C18 82.6(4)
C37 N7 C41 C42 175.5(6)
C37 N7 C25 C26 -70.2(7)
C37 N7 C21 C22 -57.7(8)
C37 C38 C39 C40 -82(2)
C41 N7 C33 C34 -168.9(4)
C41 N7 C45 C46 37.0(7)
C41 N7 C29 C30 -84.2(4)
C41 N7 C17 C18 -53.1(6)
C41 N7 C37 C38 59.4(8)
C41 N7 C25 C26 51.3(7)
C41 N7 C21 C22 -175.1(7)
C41 C42 C43 C44 69(3)
C25 N7 C33 C34 -48.5(6)
C25 N7 C45 C46 -82.5(4)
C25 N7 C29 C30 30.2(6)
C25 N7 C17 C18 -170.7(4)
C25 N7 C37 C38 -174.7(7)
C25 N7 C41 C42 54.0(8)
C25 N7 C21 C22 60.0(8)
C25 C26 C27 C28 72(3)
C21 N7 C33 C34 85.1(4)
C21 N7 C45 C46 170.2(5)
C21 N7 C29 C30 56.1(6)
C21 N7 C17 C18 -24.3(7)
C21 N7 C37 C38 -57.2(9)
C21 N7 C41 C42 -66.1(7)
C21 N7 C25 C26 170.9(6)
C21 C22 C23 C24 169.9(14)
C39 C38 C37 N7 179.3(9)
C23 C22 C21 N7 -179.7(11)

loop_
_exptl_oxdiff_crystal_face_indexfrac_h
_exptl_oxdiff_crystal_face_indexfrac_k
_exptl_oxdiff_crystal_face_indexfrac_l
_exptl_oxdiff_crystal_face_x
_exptl_oxdiff_crystal_face_y
_exptl_oxdiff_crystal_face_z
-2.0045 -1.9996 -0.9862 0.1805 -0.1108 0.1953
-0.0022 -0.9998 0.0050 0.0830 -0.0431 -0.0104
0.0022 0.9998 -0.0050 -0.0830 0.0431 0.0104
-1.9998 0.0001 1.0012 0.0684 0.0962 0.1420
0.0002 0.0001 0.9987 0.0270 0.0604 -0.0371
1.0000 -0.0000 -0.0012 -0.0207 -0.0179 -0.0895
0.9998 -0.0001 -1.0000 -0.0477 -0.0783 -0.0525
-0.0002 -0.0001 -0.9987 -0.0270 -0.0604 0.0371
0.9959 -1.9996 1.0075 0.1723 -0.0437 -0.1475
1.0003 0.0001 1.9962 0.0333 0.1029 -0.1637

loop_
_twin_individual_id
_twin_individual_mass_fraction_refined
_oxdiff_twin_reflns_isolated
_oxdiff_twin_reflns_overlapped
_twin_individual_twin_lattice_type
_twin_individual_twin_matrix_11
_twin_individual_twin_matrix_12
_twin_individual_twin_matrix_13
_twin_individual_twin_matrix_21
_twin_individual_twin_matrix_22
_twin_individual_twin_matrix_23
_twin_individual_twin_matrix_31
_twin_individual_twin_matrix_32
_twin_individual_twin_matrix_33
1 0.8046 21979 10371 ref 1.0000 0.0000 0.0000 0.0000 1.0000 0.0000 0.0000 0.0000 1.0000
2 0.1954 0 10371 nmt -1.0108 -0.0100 -0.0441 -0.0067 0.9998 0.0070 0.0668 0.0167 -0.9870
